data_7249520
loop_
_publ_author_name
'Rani, Nitu'
'Bhasin, Aman K. K.'
'Husain, Ahmad'
'Kumari, Annu'
'Verma, Reshu'
'Bhasin, K. K.'
'Kumar, Girijesh'

_publ_section_title
;
 Sulfur-hinged L-shaped ligand-based Cd(ii)--organic framework: a
 fluorescent tool for targeting environmental nitroaromatics
;
_journal_issue 47
_journal_name_full CrystEngComm
_journal_page_first 6719
_journal_page_last 6728
_journal_paper_doi 10.1039/D4CE01050G
_journal_volume 26
_journal_year 2024
_chemical_formula_moiety 'C24 H18 N4 O2 S'
_chemical_formula_sum 'C24 H18 N4 O2 S'
_chemical_formula_weight 426.48
_space_group_crystal_system triclinic
_space_group_IT_number 2
_space_group_name_Hall '-P 1'
_space_group_name_H-M_alt 'P -1'
_atom_sites_solution_hydrogens geom
_audit_creation_date 2024-10-02
_audit_creation_method
;
Olex2 1.5-alpha
(compiled 2024.02.16 svn.r378c4104 for OlexSys, GUI svn.r6928)
;
_audit_update_record
;
2024-10-02 deposited with the CCDC.	2024-11-01 downloaded from the CCDC.
;
_cell_angle_alpha 98.161(2)
_cell_angle_beta 90.769(2)
_cell_angle_gamma 111.088(2)
_cell_formula_units_Z 4
_cell_length_a 9.3689(3)
_cell_length_b 12.8121(3)
_cell_length_c 18.4744(3)
_cell_measurement_reflns_used 8542
_cell_measurement_temperature 293(2)
_cell_measurement_theta_max 26.0180
_cell_measurement_theta_min 3.3390
_cell_volume 2043.11(9)
_computing_cell_refinement 'CrysAlisPro 1.171.39.31d (Rigaku OD, 2017)'
_computing_data_collection 'CrysAlisPro 1.171.39.31d (Rigaku OD, 2017)'
_computing_data_reduction 'CrysAlisPro 1.171.39.31d (Rigaku OD, 2017)'
_computing_molecular_graphics 'Olex2 1.5-alpha (Dolomanov et al., 2009)'
_computing_publication_material 'Olex2 1.5-alpha (Dolomanov et al., 2009)'
_computing_structure_refinement 'SHELXL 2019/3 (Sheldrick, 2015)'
_computing_structure_solution 'SHELXT 2014/5 (Sheldrick, 2014)'
_diffrn_ambient_temperature 293(2)
_diffrn_detector 'CCD plate'
_diffrn_detector_type HyPix3000
_diffrn_measured_fraction_theta_full 0.914
_diffrn_measured_fraction_theta_max 0.831
_diffrn_measurement_details
;
List of Runs (angles in degrees, time in seconds):

  # Type    Start    End  Width  t~exp~   \w     \q     \k     \f   Frames
#--------------------------------------------------------------------------
  1  \w      5.00  40.00   0.50   15.03    --   -9.79  29.00-115.00   70
  2  \w    -63.00  -2.00   0.50   15.03    --   -9.79 -29.00  83.00  122
  3  \w     15.00  40.00   0.50   15.03    --   10.07  29.00-115.00   50
  4  \w    -43.00 -18.00   0.50   15.03    --   10.07 -29.00  83.00   50
  5  \w     25.00  54.00   0.50   15.03    --   -9.79  57.00   0.00   58
  6  \w    -17.00   8.00   0.50   15.03    --   -9.79  57.00   0.00   50
  7  \w    -74.00  15.00   0.50   15.03    --   -9.79 -77.00-120.00  178
  8  \w    -73.00 -39.00   0.50   15.03    --   -9.79 -57.00-120.00   68
  9  \w      2.00  42.00   0.50   15.03    --   10.07 -99.00  30.00   80
 10  \w      8.00  73.00   0.50   15.03    --   10.07  57.00  90.00  130
 11  \w      3.00  55.00   0.50   15.03    --   10.07-125.00 150.00  104
 12  \w     24.00  56.00   0.50   15.03    --   10.07-125.00   0.00   64
;
_diffrn_measurement_device 'four-circle diffractometer'
_diffrn_measurement_device_type 'SuperNova, Single source at offset/far, HyPix3000'
_diffrn_measurement_method '\w scans'
_diffrn_orient_matrix_type 'CrysAlisPro convention (1999,Acta A55,543-557)'
_diffrn_orient_matrix_UB_11 -0.0145989000
_diffrn_orient_matrix_UB_12 0.0253878000
_diffrn_orient_matrix_UB_13 -0.0295568000
_diffrn_orient_matrix_UB_21 -0.0187654000
_diffrn_orient_matrix_UB_22 -0.0523200000
_diffrn_orient_matrix_UB_23 -0.0238060000
_diffrn_orient_matrix_UB_31 -0.0777881000
_diffrn_orient_matrix_UB_32 -0.0151022000
_diffrn_orient_matrix_UB_33 0.0084508000
_diffrn_radiation_monochromator mirror
_diffrn_radiation_probe x-ray
_diffrn_radiation_type 'Mo K\a'
_diffrn_radiation_wavelength 0.71073
_diffrn_reflns_av_R_equivalents 0.0375
_diffrn_reflns_av_unetI/netI 0.0502
_diffrn_reflns_Laue_measured_fraction_full 0.914
_diffrn_reflns_Laue_measured_fraction_max 0.831
_diffrn_reflns_limit_h_max 12
_diffrn_reflns_limit_h_min -12
_diffrn_reflns_limit_k_max 16
_diffrn_reflns_limit_k_min -15
_diffrn_reflns_limit_l_max 23
_diffrn_reflns_limit_l_min -23
_diffrn_reflns_number 19420
_diffrn_reflns_point_group_measured_fraction_full 0.914
_diffrn_reflns_point_group_measured_fraction_max 0.831
_diffrn_reflns_theta_full 25.000
_diffrn_reflns_theta_max 27.389
_diffrn_reflns_theta_min 3.343
_diffrn_source 'micro-focus sealed X-ray tube'
_diffrn_source_type 'SuperNova (Mo) X-ray Source'
_exptl_absorpt_coefficient_mu 0.188
_exptl_absorpt_correction_T_max 0.972
_exptl_absorpt_correction_T_min 0.962
_exptl_absorpt_correction_type multi-scan
_exptl_absorpt_process_details
;
CrysAlisPro 1.171.39.31d (Rigaku Oxford Diffraction, 2017)
Empirical absorption correction using spherical harmonics,
 implemented in SCALE3 ABSPACK scaling algorithm.
;
_exptl_crystal_colour colourless
_exptl_crystal_colour_primary colourless
_exptl_crystal_density_diffrn 1.386
_exptl_crystal_description block
_exptl_crystal_F_000 888
_exptl_crystal_size_max 0.23
_exptl_crystal_size_mid 0.17
_exptl_crystal_size_min 0.15
_refine_diff_density_max 0.291
_refine_diff_density_min -0.245
_refine_diff_density_rms 0.046
_refine_ls_extinction_method none
_refine_ls_goodness_of_fit_ref 1.118
_refine_ls_hydrogen_treatment constr
_refine_ls_matrix_type full
_refine_ls_number_parameters 559
_refine_ls_number_reflns 7699
_refine_ls_number_restraints 0
_refine_ls_restrained_S_all 1.118
_refine_ls_R_factor_all 0.0825
_refine_ls_R_factor_gt 0.0519
_refine_ls_shift/su_max 0.001
_refine_ls_shift/su_mean 0.000
_refine_ls_structure_factor_coef Fsqd
_refine_ls_weighting_details 'w=1/[\s^2^(Fo^2^)+(0.0669P)^2^] where P=(Fo^2^+2Fc^2^)/3'
_refine_ls_weighting_scheme calc
_refine_ls_wR_factor_gt 0.1276
_refine_ls_wR_factor_ref 0.1423
_reflns_Friedel_coverage 0.000
_reflns_number_gt 5229
_reflns_number_total 7699
_reflns_threshold_expression 'I > 2\s(I)'
_cod_data_source_file d4ce01050g2.cif
_cod_data_source_block kkb-co
_cod_depositor_comments 'Adding full bibliography for 7249519--7249520.cif.'
_cod_database_code 7249520
_shelx_shelxl_version_number 2019/3
_chemical_oxdiff_formula 'C H N O Co'
_shelx_space_group_comment
;
The symmetry employed for this shelxl refinement is uniquely defined
by the following loop, which should always be used as a source of
symmetry information in preference to the above space-group names.
They are only intended as comments.
;
_shelx_estimated_absorpt_t_max 0.972
_shelx_estimated_absorpt_t_min 0.958
_olex2_refinement_description
;
1. Fixed Uiso
 At 1.2 times of:
  All C(H) groups, All N(H) groups
2.a Aromatic/amide H refined with riding coordinates:
 N7(H7), N6(H6), C33(H33), C38(H38), C32(H32), C41(H41), C45(H45), C35(H35),
 C36(H36), C42(H42), C48(H48), C39(H39), C47(H47), C46(H46), C27(H27), C26(H26),
  C29(H29), C25(H25), N3(H3), N2(H2), C9(H9), C8(H8), C11(H11), C24(H24),
 C18(H18), C14(H14), C12(H12), C15(H15), C17(H17), C21(H21), C23(H23), C2(H2A),
 C22(H22), C1(H1), C4(H4), C5(H5)
;
_olex2_submission_special_instructions 'No special instructions were received'
_oxdiff_exptl_absorpt_empirical_details
;
Empirical correction (ABSPACK) includes:
- Absorption correction using spherical harmonics
- Frame scaling
;
_oxdiff_exptl_absorpt_empirical_full_max 1.343
_oxdiff_exptl_absorpt_empirical_full_min 0.644

loop_
_space_group_symop_operation_xyz
'x, y, z'
'-x, -y, -z'

loop_
_atom_site_label
_atom_site_type_symbol
_atom_site_fract_x
_atom_site_fract_y
_atom_site_fract_z
_atom_site_U_iso_or_equiv
_atom_site_adp_type
_atom_site_occupancy
_atom_site_site_symmetry_order
_atom_site_calc_flag
_atom_site_refinement_flags_posn
_atom_site_refinement_flags_adp
_atom_site_refinement_flags_occupancy
_atom_site_disorder_assembly
_atom_site_disorder_group
S2 S 0.86304(7) 0.10720(5) 0.33435(3) 0.04999(18) Uani 1 1 d . . . . .
O3 O 0.19964(16) 0.13841(13) 0.47681(7) 0.0542(4) Uani 1 1 d . . . . .
N7 N 0.7585(2) 0.33075(15) 0.08779(9) 0.0496(5) Uani 1 1 d . . . . .
H7 H 0.712241 0.282386 0.049790 0.060 Uiso 1 1 calc R U . . .
N6 N 0.4230(2) 0.18523(15) 0.54657(9) 0.0467(5) Uani 1 1 d . . . . .
H6 H 0.463964 0.210629 0.590530 0.056 Uiso 1 1 calc R U . . .
C37 C 0.7245(2) 0.12676(17) 0.39345(11) 0.0409(5) Uani 1 1 d . . . . .
C33 C 0.7772(2) 0.11472(19) 0.19344(11) 0.0439(5) Uani 1 1 d . . . . .
H33 H 0.750989 0.036561 0.185695 0.053 Uiso 1 1 calc R U . . .
C34 C 0.8409(2) 0.17725(19) 0.26140(11) 0.0421(5) Uani 1 1 d . . . . .
C44 C 0.2018(2) 0.19756(18) 0.60475(10) 0.0407(5) Uani 1 1 d . . . . .
C31 C 0.7921(2) 0.28424(18) 0.14733(11) 0.0427(5) Uani 1 1 d . . . . .
C38 C 0.5948(2) 0.1438(2) 0.37043(11) 0.0527(6) Uani 1 1 d . . . . .
H38 H 0.575183 0.142976 0.320823 0.063 Uiso 1 1 calc R U . . .
C32 C 0.7527(2) 0.16793(18) 0.13742(11) 0.0442(5) Uani 1 1 d . . . . .
H32 H 0.709058 0.125076 0.092225 0.053 Uiso 1 1 calc R U . . .
C43 C 0.2750(3) 0.17220(18) 0.53623(11) 0.0429(5) Uani 1 1 d . . . . .
C41 C 0.6458(2) 0.14102(19) 0.51671(11) 0.0501(6) Uani 1 1 d . . . . .
H41 H 0.662631 0.138357 0.566028 0.060 Uiso 1 1 calc R U . . .
C45 C 0.2758(3) 0.28687(19) 0.65979(11) 0.0500(6) Uani 1 1 d . . . . .
H45 H 0.373992 0.337409 0.654736 0.060 Uiso 1 1 calc R U . . .
C35 C 0.8823(2) 0.2934(2) 0.27068(11) 0.0518(6) Uani 1 1 d . . . . .
H35 H 0.927673 0.336314 0.315617 0.062 Uiso 1 1 calc R U . . .
C36 C 0.8579(3) 0.34728(19) 0.21479(11) 0.0519(6) Uani 1 1 d . . . . .
H36 H 0.885548 0.425565 0.222355 0.062 Uiso 1 1 calc R U . . .
C42 C 0.7471(2) 0.12413(19) 0.46748(11) 0.0490(6) Uani 1 1 d . . . . .
H42 H 0.832176 0.110724 0.484033 0.059 Uiso 1 1 calc R U . . .
C28 C 0.7280(3) 0.45473(19) 0.00938(12) 0.0513(6) Uani 1 1 d . . . . .
N5 N 0.0623(3) 0.23015(19) 0.73356(10) 0.0591(5) Uani 1 1 d . . . . .
C48 C 0.0544(3) 0.12708(19) 0.61426(11) 0.0479(6) Uani 1 1 d . . . . .
H48 H -0.000549 0.067576 0.577677 0.057 Uiso 1 1 calc R U . . .
O4 O 0.8555(2) 0.52060(15) 0.12837(10) 0.0829(6) Uani 1 1 d . . . . .
C40 C 0.5190(2) 0.16196(18) 0.49343(11) 0.0417(5) Uani 1 1 d . . . . .
C39 C 0.4944(3) 0.1619(2) 0.41956(11) 0.0527(6) Uani 1 1 d . . . . .
H39 H 0.408679 0.174369 0.402894 0.063 Uiso 1 1 calc R U . . .
C47 C -0.0093(3) 0.1466(2) 0.67866(13) 0.0560(6) Uani 1 1 d . . . . .
H47 H -0.108607 0.098658 0.684496 0.067 Uiso 1 1 calc R U . . .
C30 C 0.7881(3) 0.4402(2) 0.08147(12) 0.0530(6) Uani 1 1 d . . . . .
C46 C 0.2015(3) 0.2998(2) 0.72235(12) 0.0582(7) Uani 1 1 d . . . . .
H46 H 0.251854 0.360785 0.758853 0.070 Uiso 1 1 calc R U . . .
N8 N 0.6194(3) 0.4889(2) -0.12347(12) 0.0784(7) Uani 1 1 d . . . . .
C27 C 0.5838(3) 0.3898(2) -0.02101(13) 0.0605(7) Uani 1 1 d . . . . .
H27 H 0.519457 0.332517 0.002234 0.073 Uiso 1 1 calc R U . . .
C26 C 0.5349(3) 0.4102(2) -0.08632(15) 0.0712(8) Uani 1 1 d . . . . .
H26 H 0.435992 0.365604 -0.105635 0.085 Uiso 1 1 calc R U . . .
C29 C 0.8171(3) 0.5391(2) -0.02744(14) 0.0689(8) Uani 1 1 d . . . . .
H29 H 0.914879 0.586696 -0.008285 0.083 Uiso 1 1 calc R U . . .
C25 C 0.7586(4) 0.5516(2) -0.09308(16) 0.0836(9) Uani 1 1 d . . . . .
H25 H 0.820899 0.607731 -0.117775 0.100 Uiso 1 1 calc R U . . .
S1 S 0.37189(7) 0.10814(5) 0.08024(3) 0.05401(19) Uani 1 1 d . . . . .
O2 O -0.26853(17) 0.18876(13) -0.05455(7) 0.0553(4) Uani 1 1 d . . . . .
N3 N -0.0603(2) 0.19888(14) -0.12039(9) 0.0451(5) Uani 1 1 d . . . . .
H3 H -0.024272 0.213160 -0.161959 0.054 Uiso 1 1 calc R U . . .
C10 C 0.3429(2) 0.1726(2) 0.16765(11) 0.0451(5) Uani 1 1 d . . . . .
N2 N 0.2507(2) 0.31733(15) 0.37107(9) 0.0498(5) Uani 1 1 d . . . . .
H2 H 0.195467 0.267503 0.395993 0.060 Uiso 1 1 calc R U . . .
C7 C 0.2865(2) 0.27359(18) 0.30225(11) 0.0427(5) Uani 1 1 d . . . . .
C19 C -0.2003(2) 0.20316(17) -0.11068(11) 0.0420(5) Uani 1 1 d . . . . .
C9 C 0.2588(2) 0.10711(19) 0.21652(11) 0.0455(5) Uani 1 1 d . . . . .
H9 H 0.220474 0.028591 0.204419 0.055 Uiso 1 1 calc R U . . .
O1 O 0.3735(2) 0.50752(15) 0.37806(10) 0.0786(6) Uani 1 1 d . . . . .
N4 N -0.4224(2) 0.23666(19) -0.30459(10) 0.0591(5) Uani 1 1 d . . . . .
C8 C 0.2309(2) 0.15724(19) 0.28344(11) 0.0461(6) Uani 1 1 d . . . . .
H8 H 0.174209 0.112142 0.316022 0.055 Uiso 1 1 calc R U . . .
C11 C 0.3996(3) 0.2888(2) 0.18731(12) 0.0541(6) Uani 1 1 d . . . . .
H11 H 0.457760 0.333730 0.155020 0.065 Uiso 1 1 calc R U . . .
C13 C 0.2365(2) 0.13161(18) 0.02310(11) 0.0427(5) Uani 1 1 d . . . . .
C24 C -0.2093(3) 0.30863(19) -0.21538(11) 0.0500(6) Uani 1 1 d . . . . .
H24 H -0.113908 0.363720 -0.199327 0.060 Uiso 1 1 calc R U . . .
C20 C -0.2755(2) 0.22012(18) -0.17763(11) 0.0419(5) Uani 1 1 d . . . . .
C18 C 0.2655(3) 0.13802(19) -0.04968(11) 0.0500(6) Uani 1 1 d . . . . .
H18 H 0.353357 0.128687 -0.067320 0.060 Uiso 1 1 calc R U . . .
C14 C 0.1031(2) 0.14298(19) 0.04725(11) 0.0514(6) Uani 1 1 d . . . . .
H14 H 0.079822 0.136047 0.095529 0.062 Uiso 1 1 calc R U . . .
C12 C 0.3719(3) 0.3401(2) 0.25378(12) 0.0557(6) Uani 1 1 d . . . . .
H12 H 0.410428 0.418582 0.265826 0.067 Uiso 1 1 calc R U . . .
C16 C 0.0354(2) 0.17394(18) -0.07108(11) 0.0421(5) Uani 1 1 d . . . . .
C15 C 0.0046(3) 0.1643(2) 0.00110(11) 0.0522(6) Uani 1 1 d . . . . .
H15 H -0.084004 0.172405 0.018624 0.063 Uiso 1 1 calc R U . . .
C17 C 0.1653(3) 0.15817(19) -0.09650(11) 0.0508(6) Uani 1 1 d . . . . .
H17 H 0.185475 0.161127 -0.145468 0.061 Uiso 1 1 calc R U . . .
C6 C 0.2908(3) 0.4266(2) 0.40369(12) 0.0506(6) Uani 1 1 d . . . . .
C21 C -0.4176(3) 0.1419(2) -0.20309(12) 0.0548(6) Uani 1 1 d . . . . .
H21 H -0.467100 0.082273 -0.177977 0.066 Uiso 1 1 calc R U . . .
C3 C 0.2251(3) 0.44132(19) 0.47646(12) 0.0501(6) Uani 1 1 d . . . . .
C23 C -0.2880(3) 0.3139(2) -0.27782(12) 0.0570(6) Uani 1 1 d . . . . .
H23 H -0.244088 0.375131 -0.302408 0.068 Uiso 1 1 calc R U . . .
C2 C 0.0810(3) 0.3745(2) 0.49169(12) 0.0590(7) Uani 1 1 d . . . . .
H2A H 0.019595 0.314702 0.456860 0.071 Uiso 1 1 calc R U . . .
N1 N 0.1087(3) 0.4797(2) 0.61203(11) 0.0744(7) Uani 1 1 d . . . . .
C22 C -0.4854(3) 0.1535(2) -0.26650(13) 0.0668(7) Uani 1 1 d . . . . .
H22 H -0.581074 0.099701 -0.283590 0.080 Uiso 1 1 calc R U . . .
C1 C 0.0282(3) 0.3970(2) 0.55913(14) 0.0664(7) Uani 1 1 d . . . . .
H1 H -0.070219 0.351146 0.568157 0.080 Uiso 1 1 calc R U . . .
C4 C 0.3105(3) 0.5288(2) 0.53044(14) 0.0681(7) Uani 1 1 d . . . . .
H4 H 0.407850 0.577457 0.522278 0.082 Uiso 1 1 calc R U . . .
C5 C 0.2485(4) 0.5424(3) 0.59637(15) 0.0799(9) Uani 1 1 d . . . . .
H5 H 0.308956 0.599858 0.632821 0.096 Uiso 1 1 calc R U . . .

loop_
_atom_site_aniso_label
_atom_site_aniso_U_11
_atom_site_aniso_U_22
_atom_site_aniso_U_33
_atom_site_aniso_U_23
_atom_site_aniso_U_13
_atom_site_aniso_U_12
S2 0.0500(4) 0.0680(4) 0.0413(3) 0.0117(3) 0.0042(3) 0.0315(3)
O3 0.0497(9) 0.0803(11) 0.0316(8) 0.0050(7) -0.0049(7) 0.0244(8)
N7 0.0627(12) 0.0489(12) 0.0336(10) 0.0017(8) -0.0051(8) 0.0180(9)
N6 0.0434(11) 0.0713(13) 0.0285(9) 0.0068(8) 0.0005(8) 0.0252(10)
C37 0.0403(12) 0.0482(13) 0.0350(11) 0.0073(9) -0.0007(9) 0.0171(10)
C33 0.0448(13) 0.0483(13) 0.0387(12) 0.0051(10) 0.0041(10) 0.0178(10)
C34 0.0382(12) 0.0554(15) 0.0354(11) 0.0065(10) 0.0028(9) 0.0205(10)
C44 0.0426(13) 0.0522(13) 0.0320(11) 0.0117(10) 0.0008(9) 0.0212(11)
C31 0.0401(13) 0.0511(14) 0.0355(11) 0.0075(10) 0.0037(9) 0.0147(10)
C38 0.0504(15) 0.0852(18) 0.0304(11) 0.0113(11) -0.0011(10) 0.0336(13)
C32 0.0426(13) 0.0517(15) 0.0347(11) -0.0017(10) 0.0024(9) 0.0161(10)
C43 0.0479(14) 0.0484(13) 0.0340(11) 0.0096(10) 0.0012(10) 0.0181(11)
C41 0.0468(14) 0.0761(16) 0.0323(11) 0.0143(11) -0.0013(10) 0.0262(12)
C45 0.0470(14) 0.0596(15) 0.0434(13) 0.0084(11) 0.0019(11) 0.0193(11)
C35 0.0594(15) 0.0580(16) 0.0363(12) -0.0004(11) -0.0036(11) 0.0228(12)
C36 0.0653(16) 0.0468(14) 0.0401(12) 0.0015(11) -0.0020(11) 0.0185(12)
C42 0.0445(14) 0.0662(16) 0.0424(12) 0.0142(11) -0.0012(10) 0.0255(12)
C28 0.0618(16) 0.0478(14) 0.0470(13) 0.0073(11) 0.0023(12) 0.0233(12)
N5 0.0649(14) 0.0774(15) 0.0416(11) 0.0140(11) 0.0109(10) 0.0317(12)
C48 0.0508(15) 0.0564(14) 0.0391(12) 0.0111(11) 0.0011(10) 0.0216(12)
O4 0.1110(15) 0.0538(11) 0.0665(12) 0.0026(9) -0.0251(11) 0.0133(10)
C40 0.0412(13) 0.0514(13) 0.0320(11) 0.0089(10) 0.0010(9) 0.0156(10)
C39 0.0477(14) 0.0866(18) 0.0338(11) 0.0138(11) 0.0002(10) 0.0349(13)
C47 0.0504(15) 0.0676(17) 0.0544(15) 0.0237(13) 0.0111(12) 0.0212(12)
C30 0.0555(15) 0.0528(16) 0.0482(14) 0.0086(12) 0.0018(12) 0.0164(12)
C46 0.0633(18) 0.0708(17) 0.0412(13) 0.0037(12) 0.0027(12) 0.0273(14)
N8 0.107(2) 0.0710(16) 0.0651(15) 0.0229(13) -0.0026(14) 0.0379(15)
C27 0.0710(18) 0.0575(16) 0.0544(15) 0.0154(12) -0.0017(13) 0.0230(13)
C26 0.084(2) 0.0646(18) 0.0658(17) 0.0134(14) -0.0143(15) 0.0271(15)
C29 0.0748(19) 0.0612(17) 0.0661(17) 0.0227(14) 0.0024(14) 0.0148(14)
C25 0.103(3) 0.073(2) 0.078(2) 0.0368(17) 0.0116(19) 0.0268(18)
S1 0.0581(4) 0.0742(4) 0.0404(3) 0.0063(3) -0.0012(3) 0.0380(3)
O2 0.0595(10) 0.0803(11) 0.0346(8) 0.0087(8) 0.0054(7) 0.0356(9)
N3 0.0458(11) 0.0607(12) 0.0296(9) 0.0096(8) 0.0008(8) 0.0196(9)
C10 0.0420(13) 0.0618(16) 0.0356(11) 0.0087(11) -0.0027(10) 0.0237(11)
N2 0.0594(12) 0.0486(12) 0.0404(10) 0.0089(9) 0.0057(9) 0.0178(9)
C7 0.0434(13) 0.0493(14) 0.0383(12) 0.0087(10) -0.0037(10) 0.0200(10)
C19 0.0446(14) 0.0486(13) 0.0327(11) 0.0021(10) -0.0030(10) 0.0187(11)
C9 0.0457(13) 0.0468(13) 0.0438(12) 0.0062(10) -0.0036(10) 0.0172(10)
O1 0.1001(15) 0.0533(11) 0.0668(12) 0.0092(9) 0.0177(11) 0.0090(10)
N4 0.0589(14) 0.0810(15) 0.0412(11) 0.0102(11) -0.0059(10) 0.0302(12)
C8 0.0459(13) 0.0529(15) 0.0412(12) 0.0127(11) 0.0034(10) 0.0182(11)
C11 0.0628(16) 0.0583(16) 0.0429(13) 0.0166(12) 0.0071(11) 0.0209(12)
C13 0.0433(13) 0.0499(13) 0.0346(11) 0.0040(10) -0.0023(9) 0.0178(10)
C24 0.0481(14) 0.0561(15) 0.0430(12) 0.0092(11) -0.0059(10) 0.0154(11)
C20 0.0456(13) 0.0478(13) 0.0338(11) 0.0020(10) -0.0001(10) 0.0206(11)
C18 0.0474(14) 0.0676(16) 0.0388(12) 0.0039(11) 0.0047(10) 0.0273(12)
C14 0.0473(14) 0.0798(17) 0.0335(11) 0.0180(11) 0.0055(10) 0.0274(12)
C12 0.0670(17) 0.0488(14) 0.0482(14) 0.0102(11) 0.0041(12) 0.0166(12)
C16 0.0433(13) 0.0513(13) 0.0315(11) 0.0063(9) -0.0018(9) 0.0172(11)
C15 0.0435(13) 0.0805(17) 0.0397(12) 0.0160(12) 0.0058(10) 0.0285(12)
C17 0.0517(15) 0.0738(16) 0.0301(11) 0.0057(11) 0.0031(10) 0.0279(12)
C6 0.0527(15) 0.0508(15) 0.0473(13) 0.0061(12) -0.0038(11) 0.0186(12)
C21 0.0457(14) 0.0653(16) 0.0480(13) 0.0159(12) -0.0038(11) 0.0115(12)
C3 0.0561(16) 0.0506(14) 0.0465(13) 0.0051(11) -0.0018(11) 0.0240(12)
C23 0.0585(16) 0.0698(17) 0.0479(14) 0.0202(12) -0.0002(12) 0.0259(13)
C2 0.0659(18) 0.0578(16) 0.0491(14) -0.0002(12) -0.0017(12) 0.0210(13)
N1 0.0952(19) 0.0727(15) 0.0557(13) -0.0049(12) 0.0072(13) 0.0365(14)
C22 0.0525(16) 0.0821(19) 0.0552(15) 0.0061(14) -0.0152(13) 0.0143(14)
C1 0.0776(19) 0.0613(17) 0.0583(16) 0.0022(14) 0.0105(14) 0.0255(14)
C4 0.0657(17) 0.0629(17) 0.0652(17) -0.0077(14) -0.0039(14) 0.0179(14)
C5 0.092(2) 0.075(2) 0.0623(18) -0.0214(15) -0.0091(16) 0.0302(18)

loop_
_atom_type_symbol
_atom_type_description
_atom_type_scat_dispersion_real
_atom_type_scat_dispersion_imag
_atom_type_scat_source
C C 0.0033 0.0016 'International Tables Vol C Tables 4.2.6.8 and 6.1.1.4'
H H 0.0000 0.0000 'International Tables Vol C Tables 4.2.6.8 and 6.1.1.4'
N N 0.0061 0.0033 'International Tables Vol C Tables 4.2.6.8 and 6.1.1.4'
O O 0.0106 0.0060 'International Tables Vol C Tables 4.2.6.8 and 6.1.1.4'
S S 0.1246 0.1234 'International Tables Vol C Tables 4.2.6.8 and 6.1.1.4'

loop_
_geom_angle_atom_site_label_1
_geom_angle_atom_site_label_2
_geom_angle_atom_site_label_3
_geom_angle
_geom_angle_site_symmetry_1
_geom_angle_site_symmetry_3
_geom_angle_publ_flag
C37 S2 C34 101.97(10) . . ?
C31 N7 H7 115.2 . . ?
C30 N7 H7 115.2 . . ?
C30 N7 C31 129.53(18) . . ?
C43 N6 H6 116.3 . . ?
C43 N6 C40 127.39(17) . . ?
C40 N6 H6 116.3 . . ?
C38 C37 S2 124.09(16) . . ?
C38 C37 C42 118.0(2) . . ?
C42 C37 S2 117.94(17) . . ?
C34 C33 H33 119.9 . . ?
C32 C33 H33 119.9 . . ?
C32 C33 C34 120.2(2) . . ?
C33 C34 S2 119.83(17) . . ?
C35 C34 S2 121.59(16) . . ?
C35 C34 C33 118.6(2) . . ?
C45 C44 C43 123.12(19) . . ?
C45 C44 C48 118.17(19) . . ?
C48 C44 C43 118.70(18) . . ?
C32 C31 N7 117.01(18) . . ?
C32 C31 C36 119.0(2) . . ?
C36 C31 N7 124.0(2) . . ?
C37 C38 H38 119.5 . . ?
C39 C38 C37 121.06(19) . . ?
C39 C38 H38 119.5 . . ?
C33 C32 C31 121.00(19) . . ?
C33 C32 H32 119.5 . . ?
C31 C32 H32 119.5 . . ?
O3 C43 N6 124.72(19) . . ?
O3 C43 C44 120.67(19) . . ?
N6 C43 C44 114.56(17) . . ?
C42 C41 H41 119.7 . . ?
C42 C41 C40 120.5(2) . . ?
C40 C41 H41 119.7 . . ?
C44 C45 H45 120.6 . . ?
C46 C45 C44 118.7(2) . . ?
C46 C45 H45 120.6 . . ?
C34 C35 H35 119.3 . . ?
C34 C35 C36 121.5(2) . . ?
C36 C35 H35 119.3 . . ?
C31 C36 H36 120.1 . . ?
C35 C36 C31 119.7(2) . . ?
C35 C36 H36 120.1 . . ?
C37 C42 H42 119.5 . . ?
C41 C42 C37 121.0(2) . . ?
C41 C42 H42 119.5 . . ?
C27 C28 C30 122.6(2) . . ?
C27 C28 C29 117.4(2) . . ?
C29 C28 C30 120.0(2) . . ?
C46 N5 C47 116.5(2) . . ?
C44 C48 H48 120.7 . . ?
C47 C48 C44 118.7(2) . . ?
C47 C48 H48 120.7 . . ?
C41 C40 N6 118.46(18) . . ?
C39 C40 N6 123.05(19) . . ?
C39 C40 C41 118.5(2) . . ?
C38 C39 C40 120.9(2) . . ?
C38 C39 H39 119.6 . . ?
C40 C39 H39 119.6 . . ?
N5 C47 C48 124.1(2) . . ?
N5 C47 H47 118.0 . . ?
C48 C47 H47 118.0 . . ?
N7 C30 C28 113.2(2) . . ?
O4 C30 N7 125.0(2) . . ?
O4 C30 C28 121.8(2) . . ?
C45 C46 H46 118.1 . . ?
N5 C46 C45 123.8(2) . . ?
N5 C46 H46 118.1 . . ?
C26 N8 C25 115.6(2) . . ?
C28 C27 H27 120.3 . . ?
C28 C27 C26 119.3(2) . . ?
C26 C27 H27 120.3 . . ?
N8 C26 C27 124.3(3) . . ?
N8 C26 H26 117.8 . . ?
C27 C26 H26 117.8 . . ?
C28 C29 H29 120.6 . . ?
C25 C29 C28 118.8(3) . . ?
C25 C29 H29 120.6 . . ?
N8 C25 C29 124.4(3) . . ?
N8 C25 H25 117.8 . . ?
C29 C25 H25 117.8 . . ?
C13 S1 C10 101.49(10) . . ?
C19 N3 H3 115.8 . . ?
C19 N3 C16 128.43(17) . . ?
C16 N3 H3 115.8 . . ?
C9 C10 S1 120.38(17) . . ?
C9 C10 C11 118.5(2) . . ?
C11 C10 S1 121.08(17) . . ?
C7 N2 H2 115.3 . . ?
C6 N2 H2 115.3 . . ?
C6 N2 C7 129.38(19) . . ?
C8 C7 N2 116.67(19) . . ?
C8 C7 C12 119.4(2) . . ?
C12 C7 N2 123.9(2) . . ?
O2 C19 N3 125.37(19) . . ?
O2 C19 C20 120.7(2) . . ?
N3 C19 C20 113.87(18) . . ?
C10 C9 H9 119.7 . . ?
C10 C9 C8 120.5(2) . . ?
C8 C9 H9 119.7 . . ?
C22 N4 C23 116.7(2) . . ?
C7 C8 C9 120.5(2) . . ?
C7 C8 H8 119.7 . . ?
C9 C8 H8 119.7 . . ?
C10 C11 H11 119.2 . . ?
C10 C11 C12 121.6(2) . . ?
C12 C11 H11 119.2 . . ?
C18 C13 S1 118.18(17) . . ?
C14 C13 S1 123.51(16) . . ?
C14 C13 C18 118.3(2) . . ?
C20 C24 H24 120.8 . . ?
C20 C24 C23 118.5(2) . . ?
C23 C24 H24 120.8 . . ?
C24 C20 C19 123.58(19) . . ?
C24 C20 C21 118.4(2) . . ?
C21 C20 C19 118.0(2) . . ?
C13 C18 H18 119.6 . . ?
C17 C18 C13 120.7(2) . . ?
C17 C18 H18 119.6 . . ?
C13 C14 H14 119.5 . . ?
C15 C14 C13 121.0(2) . . ?
C15 C14 H14 119.5 . . ?
C7 C12 H12 120.3 . . ?
C11 C12 C7 119.4(2) . . ?
C11 C12 H12 120.3 . . ?
C15 C16 N3 123.1(2) . . ?
C17 C16 N3 118.36(18) . . ?
C17 C16 C15 118.6(2) . . ?
C14 C15 C16 120.8(2) . . ?
C14 C15 H15 119.6 . . ?
C16 C15 H15 119.6 . . ?
C18 C17 H17 119.7 . . ?
C16 C17 C18 120.5(2) . . ?
C16 C17 H17 119.7 . . ?
N2 C6 C3 114.4(2) . . ?
O1 C6 N2 124.4(2) . . ?
O1 C6 C3 121.2(2) . . ?
C20 C21 H21 120.7 . . ?
C20 C21 C22 118.7(2) . . ?
C22 C21 H21 120.7 . . ?
C2 C3 C6 123.4(2) . . ?
C2 C3 C4 117.6(2) . . ?
C4 C3 C6 119.0(2) . . ?
N4 C23 C24 123.7(2) . . ?
N4 C23 H23 118.1 . . ?
C24 C23 H23 118.1 . . ?
C3 C2 H2A 120.4 . . ?
C3 C2 C1 119.3(2) . . ?
C1 C2 H2A 120.4 . . ?
C1 N1 C5 115.5(2) . . ?
N4 C22 C21 123.9(2) . . ?
N4 C22 H22 118.0 . . ?
C21 C22 H22 118.0 . . ?
C2 C1 H1 117.9 . . ?
N1 C1 C2 124.2(3) . . ?
N1 C1 H1 117.9 . . ?
C3 C4 H4 120.7 . . ?
C5 C4 C3 118.6(3) . . ?
C5 C4 H4 120.7 . . ?
N1 C5 C4 124.9(2) . . ?
N1 C5 H5 117.6 . . ?
C4 C5 H5 117.6 . . ?

loop_
_geom_bond_atom_site_label_1
_geom_bond_atom_site_label_2
_geom_bond_distance
_geom_bond_site_symmetry_2
_geom_bond_publ_flag
S2 C37 1.771(2) . ?
S2 C34 1.771(2) . ?
O3 C43 1.231(2) . ?
N7 H7 0.8600 . ?
N7 C31 1.406(3) . ?
N7 C30 1.350(3) . ?
N6 H6 0.8600 . ?
N6 C43 1.344(3) . ?
N6 C40 1.412(3) . ?
C37 C38 1.381(3) . ?
C37 C42 1.388(3) . ?
C33 H33 0.9300 . ?
C33 C34 1.387(3) . ?
C33 C32 1.377(3) . ?
C34 C35 1.380(3) . ?
C44 C43 1.498(3) . ?
C44 C45 1.380(3) . ?
C44 C48 1.381(3) . ?
C31 C32 1.384(3) . ?
C31 C36 1.386(3) . ?
C38 H38 0.9300 . ?
C38 C39 1.372(3) . ?
C32 H32 0.9300 . ?
C41 H41 0.9300 . ?
C41 C42 1.374(3) . ?
C41 C40 1.385(3) . ?
C45 H45 0.9300 . ?
C45 C46 1.377(3) . ?
C35 H35 0.9300 . ?
C35 C36 1.380(3) . ?
C36 H36 0.9300 . ?
C42 H42 0.9300 . ?
C28 C30 1.500(3) . ?
C28 C27 1.368(3) . ?
C28 C29 1.379(3) . ?
N5 C47 1.335(3) . ?
N5 C46 1.327(3) . ?
C48 H48 0.9300 . ?
C48 C47 1.369(3) . ?
O4 C30 1.215(2) . ?
C40 C39 1.381(3) . ?
C39 H39 0.9300 . ?
C47 H47 0.9300 . ?
C46 H46 0.9300 . ?
N8 C26 1.324(3) . ?
N8 C25 1.327(3) . ?
C27 H27 0.9300 . ?
C27 C26 1.376(3) . ?
C26 H26 0.9300 . ?
C29 H29 0.9300 . ?
C29 C25 1.377(4) . ?
C25 H25 0.9300 . ?
S1 C10 1.777(2) . ?
S1 C13 1.773(2) . ?
O2 C19 1.227(2) . ?
N3 H3 0.8600 . ?
N3 C19 1.346(3) . ?
N3 C16 1.415(3) . ?
C10 C9 1.378(3) . ?
C10 C11 1.380(3) . ?
N2 H2 0.8600 . ?
N2 C7 1.410(3) . ?
N2 C6 1.357(3) . ?
C7 C8 1.380(3) . ?
C7 C12 1.383(3) . ?
C19 C20 1.495(3) . ?
C9 H9 0.9300 . ?
C9 C8 1.383(3) . ?
O1 C6 1.212(3) . ?
N4 C23 1.326(3) . ?
N4 C22 1.323(3) . ?
C8 H8 0.9300 . ?
C11 H11 0.9300 . ?
C11 C12 1.381(3) . ?
C13 C18 1.383(3) . ?
C13 C14 1.382(3) . ?
C24 H24 0.9300 . ?
C24 C20 1.374(3) . ?
C24 C23 1.383(3) . ?
C20 C21 1.374(3) . ?
C18 H18 0.9300 . ?
C18 C17 1.383(3) . ?
C14 H14 0.9300 . ?
C14 C15 1.371(3) . ?
C12 H12 0.9300 . ?
C16 C15 1.381(3) . ?
C16 C17 1.381(3) . ?
C15 H15 0.9300 . ?
C17 H17 0.9300 . ?
C6 C3 1.502(3) . ?
C21 H21 0.9300 . ?
C21 C22 1.377(3) . ?
C3 C2 1.372(3) . ?
C3 C4 1.381(3) . ?
C23 H23 0.9300 . ?
C2 H2A 0.9300 . ?
C2 C1 1.377(3) . ?
N1 C1 1.326(3) . ?
N1 C5 1.328(3) . ?
C22 H22 0.9300 . ?
C1 H1 0.9300 . ?
C4 H4 0.9300 . ?
C4 C5 1.372(4) . ?
C5 H5 0.9300 . ?

loop_
_geom_hbond_atom_site_label_D
_geom_hbond_atom_site_label_H
_geom_hbond_atom_site_label_A
_geom_hbond_distance_DH
_geom_hbond_distance_HA
_geom_hbond_distance_DA
_geom_hbond_angle_DHA
_geom_hbond_site_symmetry_A
_geom_hbond_publ_flag
N7 H7 O2 0.86 2.17 2.929(2) 147.6 1_655 yes
N6 H6 N4 0.86 2.12 2.964(2) 165.9 1_656 yes
C45 H45 O1 0.93 2.63 3.547(3) 169.4 2_666 yes
C35 H35 N1 0.93 2.67 3.344(3) 129.5 2_666 yes
C36 H36 O4 0.93 2.33 2.919(3) 121.3 . yes
C39 H39 O3 0.93 2.35 2.899(3) 117.7 . yes
N3 H3 N5 0.86 2.11 2.970(2) 173.9 1_554 yes
N2 H2 O3 0.86 2.39 3.131(2) 144.7 . yes
C8 H8 S2 0.93 2.92 3.441(2) 117.0 1_455 yes
C24 H24 O4 0.93 2.56 3.464(3) 164.0 2_665 yes
C12 H12 O1 0.93 2.31 2.908(3) 121.4 . yes
C15 H15 O2 0.93 2.27 2.881(3) 123.1 . yes
C22 H22 S2 0.93 3.01 3.929(3) 168.9 2 yes

loop_
_geom_torsion_atom_site_label_1
_geom_torsion_atom_site_label_2
_geom_torsion_atom_site_label_3
_geom_torsion_atom_site_label_4
_geom_torsion
_geom_torsion_site_symmetry_1
_geom_torsion_site_symmetry_2
_geom_torsion_site_symmetry_3
_geom_torsion_site_symmetry_4
_geom_torsion_publ_flag
S2 C37 C38 C39 -177.94(17) . . . . ?
S2 C37 C42 C41 178.65(17) . . . . ?
S2 C34 C35 C36 -176.75(18) . . . . ?
N7 C31 C32 C33 -178.09(18) . . . . ?
N7 C31 C36 C35 178.0(2) . . . . ?
N6 C40 C39 C38 177.1(2) . . . . ?
C37 S2 C34 C33 -109.88(18) . . . . ?
C37 S2 C34 C35 68.62(19) . . . . ?
C37 C38 C39 C40 -1.0(4) . . . . ?
C33 C34 C35 C36 1.8(3) . . . . ?
C34 S2 C37 C38 25.6(2) . . . . ?
C34 S2 C37 C42 -154.84(17) . . . . ?
C34 C33 C32 C31 0.6(3) . . . . ?
C34 C35 C36 C31 -0.8(3) . . . . ?
C44 C45 C46 N5 0.8(4) . . . . ?
C44 C48 C47 N5 0.0(4) . . . . ?
C31 N7 C30 C28 -177.8(2) . . . . ?
C31 N7 C30 O4 1.9(4) . . . . ?
C38 C37 C42 C41 -1.7(3) . . . . ?
C32 C33 C34 S2 176.87(15) . . . . ?
C32 C33 C34 C35 -1.7(3) . . . . ?
C32 C31 C36 C35 -0.3(3) . . . . ?
C43 N6 C40 C41 -156.9(2) . . . . ?
C43 N6 C40 C39 24.8(3) . . . . ?
C43 C44 C45 C46 -176.7(2) . . . . ?
C43 C44 C48 C47 176.4(2) . . . . ?
C41 C40 C39 C38 -1.3(3) . . . . ?
C45 C44 C43 O3 -142.3(2) . . . . ?
C45 C44 C43 N6 40.1(3) . . . . ?
C45 C44 C48 C47 -2.2(3) . . . . ?
C36 C31 C32 C33 0.4(3) . . . . ?
C42 C37 C38 C39 2.5(3) . . . . ?
C42 C41 C40 N6 -176.41(19) . . . . ?
C42 C41 C40 C39 2.0(3) . . . . ?
C28 C27 C26 N8 0.8(4) . . . . ?
C28 C29 C25 N8 1.4(5) . . . . ?
C48 C44 C43 O3 39.1(3) . . . . ?
C48 C44 C43 N6 -138.5(2) . . . . ?
C48 C44 C45 C46 1.9(3) . . . . ?
C40 N6 C43 O3 -1.1(4) . . . . ?
C40 N6 C43 C44 176.35(19) . . . . ?
C40 C41 C42 C37 -0.5(3) . . . . ?
C47 N5 C46 C45 -3.0(4) . . . . ?
C30 N7 C31 C32 -177.7(2) . . . . ?
C30 N7 C31 C36 3.9(4) . . . . ?
C30 C28 C27 C26 178.2(2) . . . . ?
C30 C28 C29 C25 -179.2(2) . . . . ?
C46 N5 C47 C48 2.6(4) . . . . ?
C27 C28 C30 N7 45.4(3) . . . . ?
C27 C28 C30 O4 -134.3(3) . . . . ?
C27 C28 C29 C25 -1.7(4) . . . . ?
C26 N8 C25 C29 0.0(5) . . . . ?
C29 C28 C30 N7 -137.2(2) . . . . ?
C29 C28 C30 O4 43.1(4) . . . . ?
C29 C28 C27 C26 0.7(4) . . . . ?
C25 N8 C26 C27 -1.1(4) . . . . ?
S1 C10 C9 C8 -177.43(16) . . . . ?
S1 C10 C11 C12 177.06(18) . . . . ?
S1 C13 C18 C17 -178.86(17) . . . . ?
S1 C13 C14 C15 178.09(17) . . . . ?
O2 C19 C20 C24 128.5(2) . . . . ?
O2 C19 C20 C21 -52.4(3) . . . . ?
N3 C19 C20 C24 -55.2(3) . . . . ?
N3 C19 C20 C21 123.9(2) . . . . ?
N3 C16 C15 C14 -178.3(2) . . . . ?
N3 C16 C17 C18 177.5(2) . . . . ?
C10 S1 C13 C18 152.93(18) . . . . ?
C10 S1 C13 C14 -27.6(2) . . . . ?
C10 C9 C8 C7 0.2(3) . . . . ?
C10 C11 C12 C7 0.5(4) . . . . ?
N2 C7 C8 C9 179.12(19) . . . . ?
N2 C7 C12 C11 -179.4(2) . . . . ?
N2 C6 C3 C2 -36.6(3) . . . . ?
N2 C6 C3 C4 145.9(2) . . . . ?
C7 N2 C6 O1 -3.2(4) . . . . ?
C7 N2 C6 C3 177.3(2) . . . . ?
C19 N3 C16 C15 -9.1(3) . . . . ?
C19 N3 C16 C17 170.73(19) . . . . ?
C19 C20 C21 C22 -177.2(2) . . . . ?
C9 C10 C11 C12 -0.9(3) . . . . ?
O1 C6 C3 C2 143.9(3) . . . . ?
O1 C6 C3 C4 -33.6(4) . . . . ?
C8 C7 C12 C11 0.2(3) . . . . ?
C11 C10 C9 C8 0.6(3) . . . . ?
C13 S1 C10 C9 101.67(19) . . . . ?
C13 S1 C10 C11 -76.3(2) . . . . ?
C13 C18 C17 C16 1.0(3) . . . . ?
C13 C14 C15 C16 0.6(4) . . . . ?
C24 C20 C21 C22 2.1(3) . . . . ?
C20 C24 C23 N4 -1.8(4) . . . . ?
C20 C21 C22 N4 -0.7(4) . . . . ?
C18 C13 C14 C15 -2.4(3) . . . . ?
C14 C13 C18 C17 1.6(3) . . . . ?
C12 C7 C8 C9 -0.6(3) . . . . ?
C16 N3 C19 O2 2.3(3) . . . . ?
C16 N3 C19 C20 -173.81(18) . . . . ?
C15 C16 C17 C18 -2.7(3) . . . . ?
C17 C16 C15 C14 2.0(3) . . . . ?
C6 N2 C7 C8 179.3(2) . . . . ?
C6 N2 C7 C12 -1.1(3) . . . . ?
C6 C3 C2 C1 -177.6(2) . . . . ?
C6 C3 C4 C5 179.1(2) . . . . ?
C3 C2 C1 N1 -0.6(4) . . . . ?
C3 C4 C5 N1 -2.5(5) . . . . ?
C23 N4 C22 C21 -1.9(4) . . . . ?
C23 C24 C20 C19 178.2(2) . . . . ?
C23 C24 C20 C21 -0.9(3) . . . . ?
C2 C3 C4 C5 1.5(4) . . . . ?
C22 N4 C23 C24 3.1(4) . . . . ?
C1 N1 C5 C4 1.8(4) . . . . ?
C4 C3 C2 C1 -0.1(4) . . . . ?
C5 N1 C1 C2 -0.2(4) . . . . ?
